data_4513317
loop_
_publ_author_name
'Lusi, Matteo'
'Vitorica-Yrezabal, Inigo J.'
'Zaworotko, Michael J.'

_publ_section_title
;
 Expanding the Scope of Molecular Mixed Crystals Enabled by Three
 Component Solid Solutions
;
_journal_issue 8
_journal_name_full 'Crystal Growth &amp; Design'
_journal_page_first 4098
_journal_paper_doi 10.1021/acs.cgd.5b00685
_journal_volume 15
_journal_year 2015
_chemical_formula_sum 'C12.1 H8.1 N1.9'
_chemical_formula_weight 180.11
_chemical_name_systematic
;
 ?
;
_space_group_crystal_system monoclinic
_space_group_IT_number 14
_space_group_name_Hall '-P 2yn'
_space_group_name_H-M_alt 'P 1 21/n 1'
_symmetry_space_group_name_Hall '-P 2yn'
_symmetry_space_group_name_H-M 'P 1 21/n 1'
_atom_sites_solution_hydrogens geom
_audit_creation_method SHELXL-2014
_cell_angle_alpha 90
_cell_angle_beta 103.047(2)
_cell_angle_gamma 90
_cell_formula_units_Z 2
_cell_length_a 7.0768(5)
_cell_length_b 4.9901(4)
_cell_length_c 12.6004(10)
_cell_measurement_temperature 100(2)
_cell_volume 433.48(6)
_computing_structure_refinement 'SHELXL-2014 (Sheldrick, 2014)'
_diffrn_ambient_temperature 100(2)
_diffrn_measured_fraction_theta_full 1.000
_diffrn_measured_fraction_theta_max 0.998
_diffrn_radiation_type MoK\a
_diffrn_radiation_wavelength 0.71073
_diffrn_reflns_av_R_equivalents 0.0556
_diffrn_reflns_av_unetI/netI 0.0403
_diffrn_reflns_Laue_measured_fraction_full 1.000
_diffrn_reflns_Laue_measured_fraction_max 0.998
_diffrn_reflns_limit_h_max 11
_diffrn_reflns_limit_h_min -11
_diffrn_reflns_limit_k_max 8
_diffrn_reflns_limit_k_min -8
_diffrn_reflns_limit_l_max 20
_diffrn_reflns_limit_l_min -20
_diffrn_reflns_number 14585
_diffrn_reflns_point_group_measured_fraction_full 1.000
_diffrn_reflns_point_group_measured_fraction_max 0.998
_diffrn_reflns_theta_full 25.242
_diffrn_reflns_theta_max 36.348
_diffrn_reflns_theta_min 3.045
_exptl_absorpt_coefficient_mu 0.084
_exptl_absorpt_correction_T_max 0.75
_exptl_absorpt_correction_T_min 0.69
_exptl_absorpt_correction_type multi-scan
_exptl_absorpt_process_details sadabs
_exptl_crystal_colour yellow
_exptl_crystal_density_diffrn 1.380
_exptl_crystal_description needle
_exptl_crystal_F_000 188
_refine_diff_density_max 0.504
_refine_diff_density_min -0.276
_refine_diff_density_rms 0.072
_refine_ls_extinction_method none
_refine_ls_goodness_of_fit_ref 1.033
_refine_ls_hydrogen_treatment constr
_refine_ls_matrix_type full
_refine_ls_number_parameters 65
_refine_ls_number_reflns 2106
_refine_ls_number_restraints 0
_refine_ls_restrained_S_all 1.033
_refine_ls_R_factor_all 0.0928
_refine_ls_R_factor_gt 0.0568
_refine_ls_shift/su_max 0.000
_refine_ls_shift/su_mean 0.000
_refine_ls_structure_factor_coef Fsqd
_refine_ls_weighting_details 'w=1/[\s^2^(Fo^2^)+(0.0740P)^2^+0.1762P] where P=(Fo^2^+2Fc^2^)/3'
_refine_ls_weighting_scheme calc
_refine_ls_wR_factor_gt 0.1377
_refine_ls_wR_factor_ref 0.1561
_reflns_Friedel_coverage 0.000
_reflns_number_gt 1456
_reflns_number_total 2106
_reflns_threshold_expression 'I > 2\s(I)'
_cod_data_source_file cg5b00685_si_009.cif
_cod_data_source_block D:\#8
_cod_depositor_comments 'Adding full bibliography for 4513301--4513322.cif.'
_cod_original_formula_sum 'C12.10 H8.10 N1.90'
_cod_database_code 4513317
_shelx_space_group_comment
;
The symmetry employed for this shelxl refinement is uniquely defined
by the following loop, which should always be used as a source of
symmetry information in preference to the above space-group names.
They are only intended as comments.
;
_shelxl_version_number 2014-3

loop_
_space_group_symop_operation_xyz
'x, y, z'
'-x+1/2, y+1/2, -z+1/2'
'-x, -y, -z'
'x-1/2, -y-1/2, z-1/2'

loop_
_atom_site_label
_atom_site_type_symbol
_atom_site_fract_x
_atom_site_fract_y
_atom_site_fract_z
_atom_site_U_iso_or_equiv
_atom_site_adp_type
_atom_site_occupancy
_atom_site_site_symmetry_order
_atom_site_calc_flag
_atom_site_refinement_flags_posn
_atom_site_refinement_flags_adp
_atom_site_refinement_flags_occupancy
_atom_site_disorder_assembly
_atom_site_disorder_group
N1 N 0.19846(13) 0.06033(18) 0.04785(7) 0.0136(2) Uani 0.952(17) 1 d . . P A 1
C1 C 0.19846(13) 0.06033(18) 0.04785(7) 0.0136(2) Uani 0.048(17) 1 d . . P A 2
H1 H 0.3303 0.1005 0.0797 0.016 Uiso 0.048(17) 1 calc R U P A 2
C2 C 0.14832(14) -0.1310(2) -0.02896(8) 0.01256(19) Uani 1 1 d . . . . .
C3 C 0.29712(15) -0.2777(2) -0.06326(8) 0.0153(2) Uani 1 1 d . . . . .
H3 H 0.4296 -0.2400 -0.0321 0.018 Uiso 1 1 calc R U . . .
C4 C 0.24884(16) -0.4724(2) -0.14085(9) 0.0168(2) Uani 1 1 d . . . . .
H4 H 0.3485 -0.5704 -0.1629 0.020 Uiso 1 1 calc R U . . .
C5 C 0.05174(14) 0.1912(2) 0.07694(8) 0.01276(19) Uani 1 1 d . . . . .
C6 C 0.09516(15) 0.3956(2) 0.15794(8) 0.0162(2) Uani 1 1 d . . . . .
H6 H 0.2264 0.4380 0.1903 0.019 Uiso 1 1 calc R U . . .
C7 C -0.05093(16) 0.5304(2) 0.18919(9) 0.0175(2) Uani 1 1 d . . . . .
H7 H -0.0204 0.6646 0.2439 0.021 Uiso 1 1 calc R U . . .

loop_
_atom_site_aniso_label
_atom_site_aniso_U_11
_atom_site_aniso_U_22
_atom_site_aniso_U_33
_atom_site_aniso_U_23
_atom_site_aniso_U_13
_atom_site_aniso_U_12
N1 0.0111(4) 0.0136(4) 0.0156(4) 0.0000(3) 0.0021(3) -0.0005(3)
C1 0.0111(4) 0.0136(4) 0.0156(4) 0.0000(3) 0.0021(3) -0.0005(3)
C2 0.0111(4) 0.0121(4) 0.0143(4) 0.0015(3) 0.0025(3) -0.0006(3)
C3 0.0113(4) 0.0156(5) 0.0194(4) 0.0007(3) 0.0044(3) 0.0000(3)
C4 0.0158(5) 0.0161(4) 0.0201(4) -0.0001(4) 0.0074(4) 0.0008(4)
C5 0.0117(4) 0.0123(4) 0.0138(4) 0.0012(3) 0.0019(3) -0.0008(3)
C6 0.0142(5) 0.0168(5) 0.0167(4) -0.0026(3) 0.0015(3) -0.0016(4)
C7 0.0192(5) 0.0165(5) 0.0169(4) -0.0028(4) 0.0042(4) -0.0013(4)

loop_
_atom_type_symbol
_atom_type_description
_atom_type_scat_dispersion_real
_atom_type_scat_dispersion_imag
_atom_type_scat_source
C C 0.0033 0.0016 'International Tables Vol C Tables 4.2.6.8 and 6.1.1.4'
H H 0.0000 0.0000 'International Tables Vol C Tables 4.2.6.8 and 6.1.1.4'
N N 0.0061 0.0033 'International Tables Vol C Tables 4.2.6.8 and 6.1.1.4'

loop_
_geom_angle_atom_site_label_1
_geom_angle_atom_site_label_2
_geom_angle_atom_site_label_3
_geom_angle
_geom_angle_site_symmetry_3
C5 N1 C2 116.42(9) .
N1 C2 C3 119.20(9) .
N1 C2 C5 121.56(9) 3
C3 C2 C5 119.24(9) 3
C4 C3 C2 119.94(9) .
C3 C4 C7 120.89(10) 3
N1 C5 C6 119.15(9) .
N1 C5 C2 122.02(9) 3
C6 C5 C2 118.82(9) 3
C7 C6 C5 120.28(10) .
C6 C7 C4 120.82(10) 3

loop_
_geom_bond_atom_site_label_1
_geom_bond_atom_site_label_2
_geom_bond_distance
_geom_bond_site_symmetry_2
N1 C5 1.3458(13) .
N1 C2 1.3488(13) .
C2 C3 1.4273(14) .
C2 C5 1.4401(14) 3
C3 C4 1.3657(15) .
C4 C7 1.4252(16) 3
C5 C6 1.4265(14) .
C5 C2 1.4401(14) 3
C6 C7 1.3637(15) .
C7 C4 1.4252(16) 3
